data_1504359
loop_
_publ_author_name
'Shao, Pin'
'Li, Yunjing'
'Sun, Wenfang'

_publ_section_title
;
 Cyclometalated platinum(II) complex with strong and broadband nonlinear
 optical response.
;
_journal_issue 6
_journal_name_full 'The journal of physical chemistry. A'
_journal_page_first 1172
_journal_page_last 1179
_journal_paper_doi 10.1021/jp710616z
_journal_volume 112
_journal_year 2008
_chemical_formula_sum 'C28 H24 Cl2 N2 Pt'
_chemical_formula_weight 654.48
_chemical_name_systematic
;
 ?
;
_space_group_IT_number 14
_symmetry_cell_setting monoclinic
_symmetry_space_group_name_Hall '-P 2ybc'
_symmetry_space_group_name_H-M 'P 1 21/c 1'
_atom_sites_solution_hydrogens geom
_atom_sites_solution_primary direct
_atom_sites_solution_secondary difmap
_audit_creation_method SHELXL-97
_cell_angle_alpha 90.00
_cell_angle_beta 114.692(2)
_cell_angle_gamma 90.00
_cell_formula_units_Z 4
_cell_length_a 16.2361(6)
_cell_length_b 9.5110(4)
_cell_length_c 17.9203(6)
_cell_measurement_reflns_used 4794
_cell_measurement_temperature 293(2)
_cell_measurement_theta_max 27.82
_cell_measurement_theta_min 2.30
_cell_volume 2514.26(17)
_computing_cell_refinement 'Bruker Smart'
_computing_data_collection 'Bruker Smart'
_computing_data_reduction 'Bruker Saintplus'
_computing_molecular_graphics 'Ortep3 for Windows (Farrugia, 1997)'
_computing_publication_material 'WinGx publication Routines (Farrugia, 1999)'
_computing_structure_refinement 'SHELXL-97 (Sheldrick, 1997)'
_computing_structure_solution 'SHELXS-97 (Sheldrick, 1997)'
_diffrn_ambient_temperature 293(2)
_diffrn_measured_fraction_theta_full 0.959
_diffrn_measured_fraction_theta_max 0.959
_diffrn_measurement_device_type 'Bruker 1K CCD Diffractometer'
_diffrn_measurement_method 'Phi plus Omega Scan'
_diffrn_radiation_monochromator graphite
_diffrn_radiation_source 'fine-focus sealed tube'
_diffrn_radiation_type MoK\a
_diffrn_radiation_wavelength 0.71073
_diffrn_reflns_av_R_equivalents 0.1099
_diffrn_reflns_av_sigmaI/netI 0.0566
_diffrn_reflns_limit_h_max 19
_diffrn_reflns_limit_h_min -19
_diffrn_reflns_limit_k_max 11
_diffrn_reflns_limit_k_min -11
_diffrn_reflns_limit_l_max 21
_diffrn_reflns_limit_l_min -21
_diffrn_reflns_number 21020
_diffrn_reflns_theta_full 25.24
_diffrn_reflns_theta_max 25.24
_diffrn_reflns_theta_min 2.30
_exptl_absorpt_coefficient_mu 5.812
_exptl_absorpt_correction_T_max 0.3115
_exptl_absorpt_correction_T_min 0.2196
_exptl_absorpt_correction_type multi-scan
_exptl_absorpt_process_details 'SADABS v 2.03 (Sheldrick, 1997)'
_exptl_crystal_colour orange
_exptl_crystal_density_diffrn 1.729
_exptl_crystal_density_method 'not measured'
_exptl_crystal_description prism
_exptl_crystal_F_000 1272
_exptl_crystal_size_max 0.30
_exptl_crystal_size_mid 0.20
_exptl_crystal_size_min 0.20
_refine_diff_density_max 1.360
_refine_diff_density_min -1.315
_refine_diff_density_rms 0.186
_refine_ls_extinction_method none
_refine_ls_goodness_of_fit_ref 1.106
_refine_ls_hydrogen_treatment constr
_refine_ls_matrix_type full
_refine_ls_number_parameters 299
_refine_ls_number_reflns 4363
_refine_ls_number_restraints 0
_refine_ls_restrained_S_all 1.106
_refine_ls_R_factor_all 0.1195
_refine_ls_R_factor_gt 0.0636
_refine_ls_shift/su_max 0.000
_refine_ls_shift/su_mean 0.000
_refine_ls_structure_factor_coef Fsqd
_refine_ls_weighting_details 'calc w=1/[\s^2^(Fo^2^)+(0.0308P)^2^+46.6743P] where P=(Fo^2^+2Fc^2^)/3'
_refine_ls_weighting_scheme calc
_refine_ls_wR_factor_gt 0.1238
_refine_ls_wR_factor_ref 0.1583
_reflns_number_gt 2915
_reflns_number_total 4363
_reflns_threshold_expression >2sigma(I)
_cod_data_source_file jp710616z-file003.cif
_cod_data_source_block sad
_cod_original_cell_volume 2514.26(16)
_cod_original_sg_symbol_H-M P21/c
_cod_database_code 1504359

loop_
_symmetry_equiv_pos_as_xyz
'x, y, z'
'-x, y+1/2, -z+1/2'
'-x, -y, -z'
'x, -y-1/2, z-1/2'

loop_
_atom_site_label
_atom_site_type_symbol
_atom_site_fract_x
_atom_site_fract_y
_atom_site_fract_z
_atom_site_U_iso_or_equiv
_atom_site_adp_type
_atom_site_occupancy
_atom_site_symmetry_multiplicity
_atom_site_calc_flag
_atom_site_refinement_flags
Pt1 Pt 0.62854(3) 0.76243(5) 0.45437(3) 0.04360(19) Uani 1 1 d .
N1 N 0.5273(7) 0.7566(11) 0.4890(6) 0.044(2) Uani 1 1 d .
C27 C 0.6826(8) 0.6201(14) 0.5491(7) 0.043(3) Uani 1 1 d .
C1 C 1.012(2) 0.681(5) 0.398(2) 0.23(2) Uani 1 1 d .
H1A H 0.9864 0.6172 0.3528 0.339 Uiso 1 1 calc R
H1B H 1.0634 0.6384 0.4411 0.339 Uiso 1 1 calc R
H1C H 1.0308 0.7657 0.3801 0.339 Uiso 1 1 calc R
C2 C 0.9487(15) 0.714(4) 0.4268(16) 0.193(19) Uani 1 1 d .
H2A H 0.9740 0.7850 0.4690 0.232 Uiso 1 1 calc R
H2B H 0.9380 0.6305 0.4528 0.232 Uiso 1 1 calc R
C3 C 0.8568(16) 0.767(2) 0.3634(15) 0.109(8) Uani 1 1 d .
H3A H 0.8650 0.8604 0.3463 0.130 Uiso 1 1 calc R
H3B H 0.8373 0.7063 0.3155 0.130 Uiso 1 1 calc R
C4 C 0.7840(11) 0.7718(17) 0.3922(10) 0.061(4) Uani 1 1 d .
C5 C 0.7282(10) 0.7694(14) 0.4180(8) 0.053(3) Uani 1 1 d .
N2 N 0.5358(9) 0.9056(12) 0.3719(6) 0.054(3) Uani 1 1 d .
C6 C 0.5480(11) 0.9821(15) 0.3127(8) 0.055(4) Uani 1 1 d .
H6 H 0.6002 0.9692 0.3042 0.066 Uiso 1 1 calc R
C7 C 0.4841(12) 1.0778(15) 0.2658(8) 0.061(4) Uani 1 1 d .
H7 H 0.4926 1.1285 0.2251 0.073 Uiso 1 1 calc R
C8 C 0.4086(12) 1.0980(18) 0.2788(8) 0.064(4) Uani 1 1 d .
H8 H 0.3656 1.1640 0.2479 0.076 Uiso 1 1 calc R
C9 C 0.3956(11) 1.0202(17) 0.3384(8) 0.060(4) Uani 1 1 d .
H9 H 0.3431 1.0322 0.3465 0.072 Uiso 1 1 calc R
C10 C 0.4596(9) 0.9263(15) 0.3850(8) 0.047(3) Uani 1 1 d .
C11 C 0.4541(10) 0.8364(14) 0.4504(7) 0.046(3) Uani 1 1 d .
C12 C 0.3854(9) 0.8318(15) 0.4754(8) 0.049(3) Uani 1 1 d .
H12 H 0.3357 0.8905 0.4500 0.058 Uiso 1 1 calc R
C13 C 0.3872(8) 0.7425(13) 0.5372(7) 0.039(3) Uani 1 1 d .
C14 C 0.3135(9) 0.7394(15) 0.5655(7) 0.048(3) Uani 1 1 d .
C15 C 0.2607(10) 0.8566(15) 0.5589(8) 0.052(3) Uani 1 1 d .
H15 H 0.2716 0.9387 0.5363 0.062 Uiso 1 1 calc R
C16 C 0.1927(10) 0.8538(17) 0.5849(9) 0.062(4) Uani 1 1 d .
H16 H 0.1570 0.9331 0.5790 0.074 Uiso 1 1 calc R
C17 C 0.1767(11) 0.7287(19) 0.6212(10) 0.070(5) Uani 1 1 d .
H17 H 0.1312 0.7248 0.6398 0.084 Uiso 1 1 calc R
C18 C 0.2292(11) 0.6187(18) 0.6272(9) 0.062(4) Uani 1 1 d .
H18 H 0.2196 0.5369 0.6509 0.075 Uiso 1 1 calc R
C19 C 0.2962(10) 0.6187(16) 0.6006(8) 0.054(4) Uani 1 1 d .
H19 H 0.3306 0.5381 0.6059 0.065 Uiso 1 1 calc R
C20 C 0.4643(10) 0.6583(14) 0.5746(8) 0.047(3) Uani 1 1 d .
H20 H 0.4684 0.5957 0.6158 0.057 Uiso 1 1 calc R
C21 C 0.5340(9) 0.6681(14) 0.5504(7) 0.045(3) Uani 1 1 d .
C22 C 0.6212(9) 0.5909(14) 0.5835(8) 0.049(3) Uani 1 1 d .
C23 C 0.6444(11) 0.4940(17) 0.6477(8) 0.062(4) Uani 1 1 d .
H23 H 0.6041 0.4735 0.6708 0.075 Uiso 1 1 calc R
C24 C 0.7277(13) 0.4296(19) 0.6763(9) 0.076(5) Uani 1 1 d .
H24 H 0.7440 0.3654 0.7192 0.091 Uiso 1 1 calc R
C25 C 0.7873(11) 0.4598(19) 0.6416(10) 0.075(5) Uani 1 1 d .
H25 H 0.8435 0.4156 0.6614 0.090 Uiso 1 1 calc R
C26 C 0.7645(11) 0.5543(17) 0.5782(9) 0.065(4) Uani 1 1 d .
H26 H 0.8050 0.5734 0.5551 0.078 Uiso 1 1 calc R
Cl1 Cl 0.9774(7) 0.836(2) 0.6632(7) 0.316(10) Uani 1 1 d .
Cl2 Cl 0.8523(5) 1.0273(9) 0.6800(4) 0.140(3) Uani 1 1 d .
C28 C 0.882(2) 0.909(4) 0.6280(17) 0.199(18) Uani 1 1 d .
H28A H 0.8372 0.8340 0.6138 0.239 Uiso 1 1 calc R
H28B H 0.8743 0.9530 0.5767 0.239 Uiso 1 1 calc R

loop_
_atom_site_aniso_label
_atom_site_aniso_U_11
_atom_site_aniso_U_22
_atom_site_aniso_U_33
_atom_site_aniso_U_23
_atom_site_aniso_U_13
_atom_site_aniso_U_12
Pt1 0.0461(3) 0.0492(3) 0.0406(3) -0.0029(3) 0.0231(2) 0.0009(3)
N1 0.050(6) 0.048(7) 0.033(5) 0.000(5) 0.017(5) 0.003(6)
C27 0.037(7) 0.053(8) 0.041(7) -0.014(6) 0.018(6) -0.001(6)
C1 0.10(2) 0.38(6) 0.18(3) -0.11(4) 0.04(2) 0.02(3)
C2 0.054(13) 0.38(6) 0.14(2) -0.13(3) 0.042(14) -0.02(2)
C3 0.115(18) 0.104(17) 0.151(19) -0.021(15) 0.100(17) -0.015(14)
C4 0.056(9) 0.067(10) 0.079(10) 0.005(8) 0.045(8) 0.002(8)
C5 0.060(9) 0.035(7) 0.056(8) -0.008(6) 0.018(7) -0.010(7)
N2 0.071(8) 0.053(7) 0.038(6) 0.001(5) 0.021(6) -0.003(6)
C6 0.074(11) 0.058(9) 0.045(8) -0.004(7) 0.037(8) -0.012(8)
C7 0.094(13) 0.050(9) 0.049(8) 0.012(7) 0.042(9) 0.016(8)
C8 0.076(11) 0.072(11) 0.041(8) 0.002(7) 0.022(8) -0.001(9)
C9 0.056(9) 0.069(10) 0.052(9) 0.013(7) 0.020(7) 0.008(8)
C10 0.049(8) 0.056(9) 0.045(7) -0.005(6) 0.028(7) -0.004(7)
C11 0.056(9) 0.046(8) 0.038(7) -0.008(6) 0.022(7) -0.009(7)
C12 0.048(8) 0.050(8) 0.051(8) 0.001(6) 0.023(7) 0.001(6)
C13 0.040(7) 0.039(7) 0.048(6) -0.010(6) 0.027(6) -0.003(6)
C14 0.047(8) 0.052(9) 0.048(7) -0.010(6) 0.025(6) -0.001(7)
C15 0.052(9) 0.048(8) 0.058(9) -0.007(7) 0.025(7) -0.001(7)
C16 0.058(10) 0.066(10) 0.074(10) -0.011(8) 0.041(9) 0.000(8)
C17 0.069(10) 0.084(12) 0.090(11) -0.018(10) 0.065(10) -0.011(9)
C18 0.063(10) 0.071(11) 0.074(10) -0.009(8) 0.050(9) -0.017(9)
C19 0.066(10) 0.050(9) 0.062(9) 0.001(7) 0.042(8) -0.004(7)
C20 0.062(9) 0.043(8) 0.043(7) 0.005(6) 0.028(7) 0.006(7)
C21 0.049(8) 0.053(8) 0.036(7) -0.009(6) 0.021(6) -0.011(6)
C22 0.051(9) 0.047(8) 0.046(7) -0.002(6) 0.018(7) 0.014(6)
C23 0.075(11) 0.076(11) 0.041(8) 0.008(7) 0.029(8) 0.029(9)
C24 0.090(14) 0.085(13) 0.056(9) 0.018(9) 0.036(10) 0.015(11)
C25 0.052(10) 0.085(13) 0.073(11) 0.009(9) 0.010(9) 0.028(9)
C26 0.066(11) 0.075(11) 0.051(9) -0.001(8) 0.022(8) 0.027(9)
Cl1 0.136(9) 0.54(3) 0.223(11) -0.141(14) 0.027(7) 0.136(13)
Cl2 0.120(5) 0.164(7) 0.135(5) -0.001(5) 0.052(4) 0.025(5)
C28 0.14(3) 0.23(4) 0.14(2) -0.06(3) -0.03(2) 0.06(3)

loop_
_atom_type_symbol
_atom_type_description
_atom_type_scat_dispersion_real
_atom_type_scat_dispersion_imag
_atom_type_scat_source
C C 0.0033 0.0016 'International Tables Vol C Tables 4.2.6.8 and 6.1.1.4'
H H 0.0000 0.0000 'International Tables Vol C Tables 4.2.6.8 and 6.1.1.4'
N N 0.0061 0.0033 'International Tables Vol C Tables 4.2.6.8 and 6.1.1.4'
Pt Pt -1.7033 8.3905 'International Tables Vol C Tables 4.2.6.8 and 6.1.1.4'
Cl Cl 0.1484 0.1585 'International Tables Vol C Tables 4.2.6.8 and 6.1.1.4'

loop_
_geom_angle_atom_site_label_1
_geom_angle_atom_site_label_2
_geom_angle_atom_site_label_3
_geom_angle
C5 Pt1 N1 179.1(5)
C5 Pt1 C27 99.7(5)
N1 Pt1 C27 81.2(5)
C5 Pt1 N2 101.0(5)
N1 Pt1 N2 78.2(4)
C27 Pt1 N2 159.4(5)
C11 N1 C21 121.9(11)
C11 N1 Pt1 119.7(8)
C21 N1 Pt1 118.4(9)
C26 C27 C22 120.1(13)
C26 C27 Pt1 129.0(11)
C22 C27 Pt1 110.9(9)
C2 C1 H1A 109.5
C2 C1 H1B 109.5
H1A C1 H1B 109.5
C2 C1 H1C 109.5
H1A C1 H1C 109.5
H1B C1 H1C 109.5
C1 C2 C3 117(3)
C1 C2 H2A 108.1
C3 C2 H2A 108.1
C1 C2 H2B 108.1
C3 C2 H2B 108.1
H2A C2 H2B 107.3
C4 C3 C2 115.2(19)
C4 C3 H3A 108.5
C2 C3 H3A 108.5
C4 C3 H3B 108.5
C2 C3 H3B 108.5
H3A C3 H3B 107.5
C5 C4 C3 176.2(19)
C4 C5 Pt1 176.4(14)
C10 N2 C6 119.5(13)
C10 N2 Pt1 113.9(8)
C6 N2 Pt1 126.5(11)
N2 C6 C7 120.7(14)
N2 C6 H6 119.6
C7 C6 H6 119.6
C8 C7 C6 119.7(14)
C8 C7 H7 120.1
C6 C7 H7 120.1
C7 C8 C9 119.8(15)
C7 C8 H8 120.1
C9 C8 H8 120.1
C10 C9 C8 120.1(15)
C10 C9 H9 120.0
C8 C9 H9 120.0
C9 C10 N2 120.2(13)
C9 C10 C11 125.6(13)
N2 C10 C11 114.2(12)
N1 C11 C12 118.9(12)
N1 C11 C10 113.9(12)
C12 C11 C10 127.2(13)
C11 C12 C13 122.3(13)
C11 C12 H12 118.8
C13 C12 H12 118.8
C12 C13 C20 116.7(11)
C12 C13 C14 122.3(12)
C20 C13 C14 121.0(11)
C15 C14 C19 118.0(12)
C15 C14 C13 121.1(13)
C19 C14 C13 121.0(12)
C16 C15 C14 121.1(14)
C16 C15 H15 119.5
C14 C15 H15 119.5
C15 C16 C17 119.8(14)
C15 C16 H16 120.1
C17 C16 H16 120.1
C18 C17 C16 117.4(13)
C18 C17 H17 121.3
C16 C17 H17 121.3
C17 C18 C19 123.6(15)
C17 C18 H18 118.2
C19 C18 H18 118.2
C18 C19 C14 120.1(14)
C18 C19 H19 120.0
C14 C19 H19 120.0
C21 C20 C13 120.1(12)
C21 C20 H20 120.0
C13 C20 H20 120.0
N1 C21 C20 120.1(13)
N1 C21 C22 111.9(11)
C20 C21 C22 128.0(12)
C23 C22 C27 119.7(13)
C23 C22 C21 122.7(13)
C27 C22 C21 117.6(12)
C24 C23 C22 119.1(15)
C24 C23 H23 120.5
C22 C23 H23 120.5
C23 C24 C25 120.4(15)
C23 C24 H24 119.8
C25 C24 H24 119.8
C26 C25 C24 120.7(15)
C26 C25 H25 119.6
C24 C25 H25 119.6
C27 C26 C25 120.0(16)
C27 C26 H26 120.0
C25 C26 H26 120.0
Cl1 C28 Cl2 123.0(17)
Cl1 C28 H28A 106.6
Cl2 C28 H28A 106.6
Cl1 C28 H28B 106.6
Cl2 C28 H28B 106.6
H28A C28 H28B 106.5

loop_
_geom_bond_atom_site_label_1
_geom_bond_atom_site_label_2
_geom_bond_distance
Pt1 C5 1.982(16)
Pt1 N1 1.986(10)
Pt1 C27 2.060(13)
Pt1 N2 2.109(12)
N1 C11 1.334(17)
N1 C21 1.353(16)
C27 C26 1.361(19)
C27 C22 1.401(18)
C1 C2 1.36(3)
C1 H1A 0.9600
C1 H1B 0.9600
C1 H1C 0.9600
C2 C3 1.53(3)
C2 H2A 0.9700
C2 H2B 0.9700
C3 C4 1.47(2)
C3 H3A 0.9700
C3 H3B 0.9700
C4 C5 1.176(19)
N2 C10 1.366(17)
N2 C6 1.368(16)
C6 C7 1.37(2)
C6 H6 0.9300
C7 C8 1.35(2)
C7 H7 0.9300
C8 C9 1.39(2)
C8 H8 0.9300
C9 C10 1.360(19)
C9 H9 0.9300
C10 C11 1.482(18)
C11 C12 1.365(18)
C12 C13 1.387(17)
C12 H12 0.9300
C13 C20 1.399(18)
C13 C14 1.483(17)
C14 C15 1.380(18)
C14 C19 1.393(19)
C15 C16 1.366(19)
C15 H15 0.9300
C16 C17 1.43(2)
C16 H16 0.9300
C17 C18 1.33(2)
C17 H17 0.9300
C18 C19 1.356(19)
C18 H18 0.9300
C19 H19 0.9300
C20 C21 1.372(18)
C20 H20 0.9300
C21 C22 1.481(18)
C22 C23 1.397(19)
C23 C24 1.37(2)
C23 H23 0.9300
C24 C25 1.38(2)
C24 H24 0.9300
C25 C26 1.37(2)
C25 H25 0.9300
C26 H26 0.9300
Cl1 C28 1.57(3)
Cl2 C28 1.66(3)
C28 H28A 0.9700
C28 H28B 0.9700

loop_
_geom_torsion_atom_site_label_1
_geom_torsion_atom_site_label_2
_geom_torsion_atom_site_label_3
_geom_torsion_atom_site_label_4
_geom_torsion
C27 Pt1 N1 C11 179.2(10)
N2 Pt1 N1 C11 -0.5(9)
C27 Pt1 N1 C21 -2.4(9)
N2 Pt1 N1 C21 177.9(10)
C5 Pt1 C27 C26 1.5(14)
N1 Pt1 C27 C26 -178.9(13)
N2 Pt1 C27 C26 -177.9(12)
C5 Pt1 C27 C22 -177.0(9)
N1 Pt1 C27 C22 2.6(9)
N2 Pt1 C27 C22 3.6(19)
C1 C2 C3 C4 168(3)
C5 Pt1 N2 C10 -177.6(9)
N1 Pt1 N2 C10 2.7(9)
C27 Pt1 N2 C10 1.8(19)
C5 Pt1 N2 C6 -2.0(12)
N1 Pt1 N2 C6 178.4(12)
C27 Pt1 N2 C6 177.4(12)
C10 N2 C6 C7 -1(2)
Pt1 N2 C6 C7 -176.4(10)
N2 C6 C7 C8 1(2)
C6 C7 C8 C9 -1(2)
C7 C8 C9 C10 2(2)
C8 C9 C10 N2 -2(2)
C8 C9 C10 C11 -179.8(14)
C6 N2 C10 C9 1(2)
Pt1 N2 C10 C9 177.4(11)
C6 N2 C10 C11 179.6(12)
Pt1 N2 C10 C11 -4.4(14)
C21 N1 C11 C12 2.1(19)
Pt1 N1 C11 C12 -179.6(9)
C21 N1 C11 C10 179.9(11)
Pt1 N1 C11 C10 -1.7(15)
C9 C10 C11 N1 -177.9(13)
N2 C10 C11 N1 4.1(17)
C9 C10 C11 C12 0(2)
N2 C10 C11 C12 -178.3(13)
N1 C11 C12 C13 -3(2)
C10 C11 C12 C13 179.6(12)
C11 C12 C13 C20 1.3(19)
C11 C12 C13 C14 178.7(12)
C12 C13 C14 C15 -27.2(19)
C20 C13 C14 C15 150.1(13)
C12 C13 C14 C19 153.8(13)
C20 C13 C14 C19 -28.9(19)
C19 C14 C15 C16 -1(2)
C13 C14 C15 C16 180.0(13)
C14 C15 C16 C17 1(2)
C15 C16 C17 C18 -1(2)
C16 C17 C18 C19 0(3)
C17 C18 C19 C14 1(3)
C15 C14 C19 C18 0(2)
C13 C14 C19 C18 179.1(13)
C12 C13 C20 C21 0.9(18)
C14 C13 C20 C21 -176.6(12)
C11 N1 C21 C20 0.1(19)
Pt1 N1 C21 C20 -178.2(9)
C11 N1 C21 C22 179.9(11)
Pt1 N1 C21 C22 1.6(14)
C13 C20 C21 N1 -1.6(19)
C13 C20 C21 C22 178.6(12)
C26 C27 C22 C23 0(2)
Pt1 C27 C22 C23 178.6(11)
C26 C27 C22 C21 178.7(12)
Pt1 C27 C22 C21 -2.7(15)
N1 C21 C22 C23 179.5(13)
C20 C21 C22 C23 -1(2)
N1 C21 C22 C27 0.9(17)
C20 C21 C22 C27 -179.3(13)
C27 C22 C23 C24 0(2)
C21 C22 C23 C24 -178.3(14)
C22 C23 C24 C25 0(3)
C23 C24 C25 C26 0(3)
C22 C27 C26 C25 0(2)
Pt1 C27 C26 C25 -178.7(12)
C24 C25 C26 C27 0(3)
